data_4002194
loop_
_publ_author_name
'Rai, Binod K.'
'Oswald, Iain W. H.'
'Wang, Jiakui K.'
'McCandless, Gregory T.'
'Chan, Julia Y.'
'Morosan, E.'

_publ_section_title
;
 Superconductivity in Single Crystals of Lu3T4Ge13--x(T= Co, Rh, Os) and
 Y3T4Ge13--x(T= Ir, Rh, Os)
;
_journal_issue 7
_journal_name_full 'Chemistry of Materials'
_journal_page_first 2488
_journal_paper_doi 10.1021/cm504658h
_journal_volume 27
_journal_year 2015
_chemical_formula_sum 'Ge12.65 Os4 Y3'
_chemical_formula_weight 1946.16
_space_group_crystal_system cubic
_space_group_IT_number 223
_space_group_name_Hall '-P 4n 2 3'
_space_group_name_H-M_alt 'P m -3 n'
_symmetry_space_group_name_Hall '-P 4n 2 3'
_symmetry_space_group_name_H-M 'P m -3 n'
_audit_creation_method SHELXL-2014
_audit_update_record
;
2014-10-31 # Formatted by publCIF
;
_cell_angle_alpha 90
_cell_angle_beta 90
_cell_angle_gamma 90
_cell_formula_units_Z 2
_cell_length_a 8.9933(9)
_cell_length_b 8.9933(9)
_cell_length_c 8.9933(9)
_cell_measurement_reflns_used 832
_cell_measurement_temperature 298(2)
_cell_measurement_theta_max 30.40
_cell_measurement_theta_min 4.53
_cell_volume 727.37(13)
_computing_cell_refinement 'Bruker SAINT'
_computing_data_collection 'Bruker APEX2'
_computing_data_reduction 'Bruker SAINT'
_computing_molecular_graphics CrystalMaker
_computing_publication_material 'publCIF (Westrip, 2014)'
_computing_structure_refinement 'SHELXL-2014 (Sheldrick, 2014)'
_computing_structure_solution 'SHELXS Direct Methods (Sheldrick, 2013)'
_diffrn_ambient_temperature 298(2)
_diffrn_measured_fraction_theta_full 1.000
_diffrn_measured_fraction_theta_max 1.000
_diffrn_measurement_device_type 'Bruker Kappa D8 Quest CMOS'
_diffrn_measurement_method '\f scan'
_diffrn_radiation_monochromator 'HELIOS optics'
_diffrn_radiation_type MoK\a
_diffrn_radiation_wavelength 0.71073
_diffrn_reflns_av_R_equivalents 0.0374
_diffrn_reflns_av_unetI/netI 0.0276
_diffrn_reflns_Laue_measured_fraction_full 1.000
_diffrn_reflns_Laue_measured_fraction_max 1.000
_diffrn_reflns_limit_h_max 11
_diffrn_reflns_limit_h_min -10
_diffrn_reflns_limit_k_max 10
_diffrn_reflns_limit_k_min -7
_diffrn_reflns_limit_l_max 12
_diffrn_reflns_limit_l_min -9
_diffrn_reflns_number 2212
_diffrn_reflns_point_group_measured_fraction_full 1.000
_diffrn_reflns_point_group_measured_fraction_max 1.000
_diffrn_reflns_theta_full 25.242
_diffrn_reflns_theta_max 30.400
_diffrn_reflns_theta_min 3.203
_diffrn_source 'I\mS microfocus tube'
_exptl_absorpt_coefficient_mu 72.231
_exptl_absorpt_correction_T_max 0.7461
_exptl_absorpt_correction_T_min 0.2320
_exptl_absorpt_correction_type multi-scan
_exptl_absorpt_process_details SADABS(2014)
_exptl_crystal_colour Silver
_exptl_crystal_density_diffrn 8.886
_exptl_crystal_description Fragment
_exptl_crystal_F_000 1652
_exptl_crystal_size_max 0.12
_exptl_crystal_size_mid 0.08
_exptl_crystal_size_min 0.04
_refine_diff_density_max 2.113
_refine_diff_density_min -3.651
_refine_diff_density_rms 0.410
_refine_ls_extinction_method none
_refine_ls_goodness_of_fit_ref 1.163
_refine_ls_hydrogen_treatment undef
_refine_ls_matrix_type full
_refine_ls_number_constraints 0
_refine_ls_number_parameters 13
_refine_ls_number_reflns 223
_refine_ls_number_restraints 0
_refine_ls_restrained_S_all 1.163
_refine_ls_R_factor_all 0.0345
_refine_ls_R_factor_gt 0.0261
_refine_ls_shift/su_max 0.000
_refine_ls_shift/su_mean 0.000
_refine_ls_structure_factor_coef Fsqd
_refine_ls_weighting_details 'w=1/[\s^2^(Fo^2^)+(0.0157P)^2^+30.8777P] where P=(Fo^2^+2Fc^2^)/3'
_refine_ls_weighting_scheme calc
_refine_ls_wR_factor_gt 0.0563
_refine_ls_wR_factor_ref 0.0651
_reflns_Friedel_coverage 0.000
_reflns_number_gt 194
_reflns_number_total 223
_reflns_threshold_expression 'I > 2\s(I)'
_cod_data_source_file Y3Os4Ge13_CIF.cif
_cod_data_source_block shelx
_cod_depositor_comments 'Adding full bibliography for 4002190--4002195.cif.'
_cod_original_cell_volume 727.4(2)
_cod_database_code 4002194
_publcif_datablock.id {27eacfde-3563-4821-9eb9-14d1e2c03d5c}

_shelx_space_group_comment
;
The symmetry employed for this shelxl refinement is uniquely defined
by the following loop, which should always be used as a source of
symmetry information in preference to the above space-group names.
They are only intended as comments.
;
_shelxl_version_number 2014-3

loop_
_space_group_symop_operation_xyz
'x, y, z'
'-x, -y, z'
'-x, y, -z'
'x, -y, -z'
'z, x, y'
'z, -x, -y'
'-z, -x, y'
'-z, x, -y'
'y, z, x'
'-y, z, -x'
'y, -z, -x'
'-y, -z, x'
'y+1/2, x+1/2, -z+1/2'
'-y+1/2, -x+1/2, -z+1/2'
'y+1/2, -x+1/2, z+1/2'
'-y+1/2, x+1/2, z+1/2'
'x+1/2, z+1/2, -y+1/2'
'-x+1/2, z+1/2, y+1/2'
'-x+1/2, -z+1/2, -y+1/2'
'x+1/2, -z+1/2, y+1/2'
'z+1/2, y+1/2, -x+1/2'
'z+1/2, -y+1/2, x+1/2'
'-z+1/2, y+1/2, x+1/2'
'-z+1/2, -y+1/2, -x+1/2'
'-x, -y, -z'
'x, y, -z'
'x, -y, z'
'-x, y, z'
'-z, -x, -y'
'-z, x, y'
'z, x, -y'
'z, -x, y'
'-y, -z, -x'
'y, -z, x'
'-y, z, x'
'y, z, -x'
'-y-1/2, -x-1/2, z-1/2'
'y-1/2, x-1/2, z-1/2'
'-y-1/2, x-1/2, -z-1/2'
'y-1/2, -x-1/2, -z-1/2'
'-x-1/2, -z-1/2, y-1/2'
'x-1/2, -z-1/2, -y-1/2'
'x-1/2, z-1/2, y-1/2'
'-x-1/2, z-1/2, -y-1/2'
'-z-1/2, -y-1/2, x-1/2'
'-z-1/2, y-1/2, -x-1/2'
'z-1/2, -y-1/2, -x-1/2'
'z-1/2, y-1/2, x-1/2'

loop_
_atom_site_label
_atom_site_type_symbol
_atom_site_fract_x
_atom_site_fract_y
_atom_site_fract_z
_atom_site_U_iso_or_equiv
_atom_site_adp_type
_atom_site_occupancy
_atom_site_site_symmetry_order
_atom_site_calc_flag
_atom_site_refinement_flags_posn
_atom_site_refinement_flags_adp
_atom_site_refinement_flags_occupancy
Y1 Y 0.2500 0.5000 0.0000 0.0080(4) Uani 1 8 d S T P
Os1 Os 0.2500 0.2500 0.2500 0.0051(2) Uani 1 6 d S T P
Ge1 Ge 0.0000 0.0000 0.0000 0.040(3) Uani 0.66(3) 24 d S T P
Ge2 Ge 0.0000 0.3093(2) 0.15017(16) 0.0260(4) Uani 1 2 d S T P

loop_
_atom_site_aniso_label
_atom_site_aniso_U_11
_atom_site_aniso_U_22
_atom_site_aniso_U_33
_atom_site_aniso_U_23
_atom_site_aniso_U_13
_atom_site_aniso_U_12
Y1 0.0099(10) 0.0070(6) 0.0070(6) 0.000 0.000 0.000
Os1 0.0051(2) 0.0051(2) 0.0051(2) 0.00052(14) 0.00052(14) 0.00052(14)
Ge1 0.040(3) 0.040(3) 0.040(3) 0.000 0.000 0.000
Ge2 0.0053(6) 0.0576(11) 0.0150(7) 0.0197(7) 0.000 0.000

loop_
_atom_type_symbol
_atom_type_description
_atom_type_scat_dispersion_real
_atom_type_scat_dispersion_imag
_atom_type_scat_source
Ge Ge 0.1547 1.8001 'International Tables Vol C Tables 4.2.6.8 and 6.1.1.4'
Y Y -2.7962 3.5667 'International Tables Vol C Tables 4.2.6.8 and 6.1.1.4'
Os Os -1.2165 7.6030 'International Tables Vol C Tables 4.2.6.8 and 6.1.1.4'

loop_
_geom_angle_atom_site_label_1
_geom_angle_atom_site_label_2
_geom_angle_atom_site_label_3
_geom_angle
_geom_angle_site_symmetry_1
_geom_angle_site_symmetry_3
Ge2 Y1 Ge2 120.98(2) . 17
Ge2 Y1 Ge2 51.06(5) . 26
Ge2 Y1 Ge2 170.57(7) 17 26
Ge2 Y1 Ge2 92.47(4) . 42_666
Ge2 Y1 Ge2 51.06(5) 17 42_666
Ge2 Y1 Ge2 120.98(2) 26 42_666
Ge2 Y1 Ge2 170.57(7) . 18_554
Ge2 Y1 Ge2 66.36(6) 17 18_554
Ge2 Y1 Ge2 120.98(2) 26 18_554
Ge2 Y1 Ge2 88.31(4) 42_666 18_554
Ge2 Y1 Ge2 88.31(4) . 25_565
Ge2 Y1 Ge2 120.98(2) 17 25_565
Ge2 Y1 Ge2 66.36(6) 26 25_565
Ge2 Y1 Ge2 170.57(7) 42_666 25_565
Ge2 Y1 Ge2 92.47(4) 18_554 25_565
Ge2 Y1 Ge2 120.98(2) . 41_665
Ge2 Y1 Ge2 88.31(4) 17 41_665
Ge2 Y1 Ge2 92.47(4) 26 41_665
Ge2 Y1 Ge2 66.36(6) 42_666 41_665
Ge2 Y1 Ge2 51.06(5) 18_554 41_665
Ge2 Y1 Ge2 120.98(2) 25_565 41_665
Ge2 Y1 Ge2 66.36(6) . 2_565
Ge2 Y1 Ge2 92.47(4) 17 2_565
Ge2 Y1 Ge2 88.31(4) 26 2_565
Ge2 Y1 Ge2 120.98(2) 42_666 2_565
Ge2 Y1 Ge2 120.98(2) 18_554 2_565
Ge2 Y1 Ge2 51.06(5) 25_565 2_565
Ge2 Y1 Ge2 170.57(7) 41_665 2_565
Ge2 Y1 Os1 94.72(3) . 27_565
Ge2 Y1 Os1 46.233(19) 17 27_565
Ge2 Y1 Os1 133.767(19) 26 27_565
Ge2 Y1 Os1 85.28(3) 42_666 27_565
Ge2 Y1 Os1 94.72(3) 18_554 27_565
Ge2 Y1 Os1 85.28(3) 25_565 27_565
Ge2 Y1 Os1 133.767(19) 41_665 27_565
Ge2 Y1 Os1 46.233(19) 2_565 27_565
Ge2 Y1 Os1 85.28(3) . 26
Ge2 Y1 Os1 133.767(19) 17 26
Ge2 Y1 Os1 46.233(19) 26 26
Ge2 Y1 Os1 94.72(3) 42_666 26
Ge2 Y1 Os1 85.28(3) 18_554 26
Ge2 Y1 Os1 94.72(3) 25_565 26
Ge2 Y1 Os1 46.233(19) 41_665 26
Ge2 Y1 Os1 133.767(19) 2_565 26
Os1 Y1 Os1 180.0 27_565 26
Ge2 Y1 Os1 133.766(19) . 4_565
Ge2 Y1 Os1 94.72(3) 17 4_565
Ge2 Y1 Os1 94.72(3) 26 4_565
Ge2 Y1 Os1 133.767(19) 42_666 4_565
Ge2 Y1 Os1 46.233(19) 18_554 4_565
Ge2 Y1 Os1 46.233(19) 25_565 4_565
Ge2 Y1 Os1 85.28(3) 41_665 4_565
Ge2 Y1 Os1 85.28(3) 2_565 4_565
Os1 Y1 Os1 90.0 27_565 4_565
Os1 Y1 Os1 90.0 26 4_565
Ge2 Y1 Os1 46.234(19) . .
Ge2 Y1 Os1 85.28(3) 17 .
Ge2 Y1 Os1 85.28(3) 26 .
Ge2 Y1 Os1 46.233(19) 42_666 .
Ge2 Y1 Os1 133.767(19) 18_554 .
Ge2 Y1 Os1 133.767(19) 25_565 .
Ge2 Y1 Os1 94.72(3) 41_665 .
Ge2 Y1 Os1 94.72(3) 2_565 .
Os1 Y1 Os1 90.0 27_565 .
Os1 Y1 Os1 90.0 26 .
Os1 Y1 Os1 180.0 4_565 .
Ge2 Os1 Ge2 74.98(9) 5 45_666
Ge2 Os1 Ge2 134.68(6) 5 42_666
Ge2 Os1 Ge2 86.83(7) 45_666 42_666
Ge2 Os1 Ge2 131.81(6) 5 14
Ge2 Os1 Ge2 86.83(7) 45_666 14
Ge2 Os1 Ge2 86.83(7) 42_666 14
Ge2 Os1 Ge2 86.83(7) 5 9
Ge2 Os1 Ge2 131.81(6) 45_666 9
Ge2 Os1 Ge2 74.98(9) 42_666 9
Ge2 Os1 Ge2 134.68(6) 14 9
Ge2 Os1 Ge2 86.83(7) 5 .
Ge2 Os1 Ge2 134.68(6) 45_666 .
Ge2 Os1 Ge2 131.81(6) 42_666 .
Ge2 Os1 Ge2 74.98(9) 14 .
Ge2 Os1 Ge2 86.83(7) 9 .
Ge2 Os1 Y1 142.51(5) 5 .
Ge2 Os1 Y1 142.51(5) 45_666 .
Ge2 Os1 Y1 65.91(3) 42_666 .
Ge2 Os1 Y1 67.34(3) 14 .
Ge2 Os1 Y1 67.34(3) 9 .
Ge2 Os1 Y1 65.91(3) . .
Ge2 Os1 Y1 67.34(3) 5 9
Ge2 Os1 Y1 65.91(3) 45_666 9
Ge2 Os1 Y1 67.34(3) 42_666 9
Ge2 Os1 Y1 142.51(5) 14 9
Ge2 Os1 Y1 65.91(3) 9 9
Ge2 Os1 Y1 142.51(5) . 9
Y1 Os1 Y1 120.0 . 9
Ge2 Os1 Y1 65.91(3) 5 5
Ge2 Os1 Y1 67.34(3) 45_666 5
Ge2 Os1 Y1 142.51(5) 42_666 5
Ge2 Os1 Y1 65.91(3) 14 5
Ge2 Os1 Y1 142.51(5) 9 5
Ge2 Os1 Y1 67.34(3) . 5
Y1 Os1 Y1 120.0 . 5
Y1 Os1 Y1 120.0 9 5
Os1 Ge2 Os1 130.17(6) . 28
Os1 Ge2 Ge2 111.23(3) . 26
Os1 Ge2 Ge2 111.23(3) 28 26
Os1 Ge2 Y1 67.860(14) . .
Os1 Ge2 Y1 157.60(7) 28 .
Ge2 Ge2 Y1 64.47(3) 26 .
Os1 Ge2 Y1 157.60(7) . 25_565
Os1 Ge2 Y1 67.860(14) 28 25_565
Ge2 Ge2 Y1 64.47(3) 26 25_565
Y1 Ge2 Y1 91.69(4) . 25_565
Os1 Ge2 Y1 66.86(3) . 5
Os1 Ge2 Y1 66.86(3) 28 5
Ge2 Ge2 Y1 170.38(4) 26 5
Y1 Ge2 Y1 121.09(4) . 5
Y1 Ge2 Y1 121.09(4) 25_565 5

loop_
_geom_bond_atom_site_label_1
_geom_bond_atom_site_label_2
_geom_bond_distance
_geom_bond_site_symmetry_2
Y1 Ge2 3.1337(11) .
Y1 Ge2 3.1337(11) 17
Y1 Ge2 3.1337(11) 26
Y1 Ge2 3.1337(11) 42_666
Y1 Ge2 3.1337(11) 18_554
Y1 Ge2 3.1337(11) 25_565
Y1 Ge2 3.1337(11) 41_665
Y1 Ge2 3.1337(11) 2_565
Y1 Os1 3.1796(3) 27_565
Y1 Os1 3.1796(3) 26
Y1 Os1 3.1796(3) 4_565
Y1 Os1 3.1796(3) .
Os1 Ge2 2.4790(6) 5
Os1 Ge2 2.4790(6) 45_666
Os1 Ge2 2.4790(6) 42_666
Os1 Ge2 2.4790(6) 14
Os1 Ge2 2.4790(6) 9
Os1 Ge2 2.4790(6) .
Os1 Y1 3.1796(3) 9
Os1 Y1 3.1796(3) 5
Ge2 Os1 2.4790(6) 28
Ge2 Ge2 2.701(3) 26
Ge2 Y1 3.1337(11) 25_565
Ge2 Y1 3.1910(14) 5

loop_
_publcif_info_datablock.id
_publcif_info_datablock.publ_exptl
_publcif_info_datablock.publ_geom
_publcif_info_datablock.structure
{27eacfde-3563-4821-9eb9-14d1e2c03d5c} y y y
